data_4300864
loop_
_publ_author_name
'Richard T. Oakley'
'Robert W. Reed'
'Craig M. Robertson'
'John F. Richardson'

_publ_section_title
;
Naphthalene-1,2,3-Dithiazolyl and Its Selenium-Containing Variants
;
_journal_name_full 'Inorganic Chemistry'
_journal_page_first 1837
_journal_page_last 1845
_journal_paper_doi 10.1021/ic048534e
_journal_volume 44
_journal_year 2005
_chemical_formula_moiety 'C10 H6 Cl4 Ga N Se2'
_chemical_formula_sum 'C10 H6 Cl4 Ga N Se2'
_chemical_formula_weight 509.60
_chemical_name_common 'Se-Se-N gallate'
_chemical_name_systematic
;
3H-naphtho[1,2-d][1,2,3]diselenazolylium tetrachlorogallate
;
_space_group_IT_number 2
_symmetry_cell_setting triclinic
_symmetry_space_group_name_Hall '-P 1'
_symmetry_space_group_name_H-M 'P -1'
_atom_sites_solution_hydrogens geom
_atom_sites_solution_primary direct
_atom_sites_solution_secondary difmap
_audit_creation_method SHELXL-97
_cell_angle_alpha 100.530(7)
_cell_angle_beta 104.778(8)
_cell_angle_gamma 92.760(8)
_cell_formula_units_Z 2
_cell_length_a 7.790(4)
_cell_length_b 10.009(5)
_cell_length_c 10.109(5)
_cell_measurement_reflns_used 2318
_cell_measurement_temperature 295(2)
_cell_measurement_theta_max 25.29
_cell_measurement_theta_min 2.65
_cell_volume 745.6(7)
_computing_cell_refinement 'SAINT 6.22 (Bruker, 2001)'
_computing_data_collection 'SMART 5.625 (Bruker, 2001)'
_computing_data_reduction 'SAINT 6.22 (Bruker, 2001)'
_computing_molecular_graphics 'SHELXTL 6.12 (Bruker, 2001)'
_computing_publication_material 'SHELXTL 6.12 (Bruker, 2001)'
_computing_structure_refinement 'SHELXL-97 (Sheldrick, 1997)'
_computing_structure_solution 'SHELXS-90 (Sheldrick, 1990)'
_diffrn_ambient_temperature 295(2)
_diffrn_measured_fraction_theta_full 0.907
_diffrn_measured_fraction_theta_max 0.907
_diffrn_measurement_device_type 'Bruker SMART APEX'
_diffrn_measurement_method /w-scans
_diffrn_radiation_monochromator graphite
_diffrn_radiation_source 'fine-focus sealed tube'
_diffrn_radiation_type MoK\a
_diffrn_radiation_wavelength 0.71073
_diffrn_reflns_av_R_equivalents 0.0435
_diffrn_reflns_av_sigmaI/netI 0.0836
_diffrn_reflns_limit_h_max 10
_diffrn_reflns_limit_h_min -10
_diffrn_reflns_limit_k_max 12
_diffrn_reflns_limit_k_min -12
_diffrn_reflns_limit_l_max 13
_diffrn_reflns_limit_l_min -13
_diffrn_reflns_number 6767
_diffrn_reflns_theta_full 28.54
_diffrn_reflns_theta_max 28.54
_diffrn_reflns_theta_min 2.08
_diffrn_standards_decay_% <0.1
_diffrn_standards_interval_count 0
_diffrn_standards_interval_time 0
_diffrn_standards_number 0
_exptl_absorpt_coefficient_mu 7.429
_exptl_absorpt_correction_T_max 0.765
_exptl_absorpt_correction_T_min 0.406
_exptl_absorpt_correction_type empirical
_exptl_absorpt_process_details 'SADABS (George Sheldrick)'
_exptl_crystal_colour red
_exptl_crystal_density_diffrn 2.270
_exptl_crystal_density_method 'not measured'
_exptl_crystal_description needle
_exptl_crystal_F_000 480
_exptl_crystal_size_max 0.162
_exptl_crystal_size_mid 0.069
_exptl_crystal_size_min 0.036
_refine_diff_density_max 0.614
_refine_diff_density_min -0.410
_refine_diff_density_rms 0.115
_refine_ls_extinction_coef 0.0
_refine_ls_extinction_method none
_refine_ls_goodness_of_fit_ref 1.012
_refine_ls_hydrogen_treatment constr
_refine_ls_matrix_type full
_refine_ls_number_parameters 163
_refine_ls_number_reflns 3453
_refine_ls_number_restraints 0
_refine_ls_restrained_S_all 1.012
_refine_ls_R_factor_all 0.0742
_refine_ls_R_factor_gt 0.0444
_refine_ls_shift/su_max 0.000
_refine_ls_shift/su_mean 0.000
_refine_ls_structure_factor_coef Fsqd
_refine_ls_weighting_details 'calc w=1/[\s^2^(Fo^2^)+(0.0211P)^2^+0.0000P] where P=(Fo^2^+2Fc^2^)/3'
_refine_ls_weighting_scheme calc
_refine_ls_wR_factor_gt 0.1002
_refine_ls_wR_factor_ref 0.1117
_reflns_number_gt 2364
_reflns_number_total 3453
_reflns_threshold_expression >2sigma(I)
_cod_data_source_file ic048534esi20041220_010846_1.cif
_cod_data_source_block rto10rt
_cod_original_cell_volume 745.5(7)
_cod_original_sg_symbol_Hall P-1
_cod_database_code 4300864

loop_
_symmetry_equiv_pos_as_xyz
'x, y, z'
'-x, -y, -z'

loop_
_atom_site_label
_atom_site_type_symbol
_atom_site_fract_x
_atom_site_fract_y
_atom_site_fract_z
_atom_site_U_iso_or_equiv
_atom_site_adp_type
_atom_site_occupancy
_atom_site_symmetry_multiplicity
_atom_site_calc_flag
_atom_site_refinement_flags
_atom_site_disorder_assembly
_atom_site_disorder_group
Ga1 Ga 0.12531(7) 0.20525(5) 0.40611(5) 0.04681(17) Uani 1 1 d . . .
Se1 Se 0.55527(7) 0.33832(5) 0.28310(5) 0.05188(17) Uani 1 1 d . . .
Se2 Se 0.57778(7) 0.11943(5) 0.17777(5) 0.05374(17) Uani 1 1 d . . .
Cl2 Cl -0.10467(19) 0.18266(16) 0.48720(16) 0.0681(4) Uani 1 1 d . . .
Cl1 Cl 0.35928(19) 0.13256(16) 0.52453(17) 0.0763(5) Uani 1 1 d . . .
Cl4 Cl 0.0663(2) 0.09424(15) 0.19138(14) 0.0692(4) Uani 1 1 d . . .
Cl3 Cl 0.1812(2) 0.42245(13) 0.41535(15) 0.0660(4) Uani 1 1 d . . .
N1 N 0.4361(5) 0.1332(4) 0.0148(4) 0.0505(10) Uani 1 1 d . . .
C4 C 0.1865(6) 0.3841(6) -0.1436(5) 0.0524(13) Uani 1 1 d . . .
H4 H 0.1142 0.3924 -0.2298 0.063 Uiso 1 1 calc R . .
C6 C 0.3336(6) 0.4907(5) 0.1028(5) 0.0428(11) Uani 1 1 d . . .
C5 C 0.2231(6) 0.4986(5) -0.0297(5) 0.0478(12) Uani 1 1 d . . .
C3 C 0.2534(6) 0.2651(5) -0.1297(5) 0.0510(12) Uani 1 1 d . . .
H3 H 0.2259 0.1919 -0.2054 0.061 Uiso 1 1 calc R . .
C2 C 0.3690(6) 0.2503(5) 0.0037(5) 0.0470(11) Uani 1 1 d . . .
C1 C 0.4061(6) 0.3644(5) 0.1181(5) 0.0434(11) Uani 1 1 d . . .
C7 C 0.3661(7) 0.6063(5) 0.2129(5) 0.0495(12) Uani 1 1 d . . .
H7 H 0.4406 0.6028 0.3000 0.059 Uiso 1 1 calc R . .
C8 C 0.2893(7) 0.7221(5) 0.1923(6) 0.0554(13) Uani 1 1 d . . .
H8 H 0.3083 0.7965 0.2662 0.066 Uiso 1 1 calc R . .
C10 C 0.1503(7) 0.6223(6) -0.0466(6) 0.0554(13) Uani 1 1 d . . .
H10 H 0.0790 0.6298 -0.1335 0.066 Uiso 1 1 calc R . .
C9 C 0.1822(7) 0.7306(6) 0.0613(6) 0.0578(14) Uani 1 1 d . . .
H9 H 0.1322 0.8113 0.0480 0.069 Uiso 1 1 calc R . .

loop_
_atom_site_aniso_label
_atom_site_aniso_U_11
_atom_site_aniso_U_22
_atom_site_aniso_U_33
_atom_site_aniso_U_23
_atom_site_aniso_U_13
_atom_site_aniso_U_12
Ga1 0.0461(3) 0.0446(3) 0.0475(3) 0.0046(2) 0.0116(2) 0.0068(2)
Se1 0.0557(3) 0.0522(3) 0.0425(3) 0.0046(2) 0.0065(2) 0.0104(2)
Se2 0.0538(3) 0.0514(3) 0.0533(3) 0.0080(2) 0.0101(2) 0.0118(2)
Cl2 0.0595(8) 0.0777(10) 0.0761(9) 0.0217(8) 0.0296(7) 0.0094(7)
Cl1 0.0587(9) 0.0767(10) 0.0817(10) 0.0154(8) -0.0034(7) 0.0158(8)
Cl4 0.0826(10) 0.0638(9) 0.0516(8) -0.0052(6) 0.0106(7) 0.0182(7)
Cl3 0.0803(10) 0.0455(7) 0.0731(9) 0.0039(6) 0.0287(8) 0.0016(7)
N1 0.047(2) 0.055(3) 0.045(2) 0.0015(19) 0.0104(18) 0.009(2)
C4 0.040(3) 0.069(4) 0.047(3) 0.008(3) 0.010(2) 0.012(3)
C6 0.041(2) 0.047(3) 0.042(2) 0.006(2) 0.016(2) 0.004(2)
C5 0.034(2) 0.059(3) 0.055(3) 0.018(2) 0.017(2) 0.006(2)
C3 0.041(3) 0.061(3) 0.046(3) 0.001(2) 0.011(2) 0.005(2)
C2 0.041(3) 0.057(3) 0.043(3) 0.005(2) 0.014(2) 0.003(2)
C1 0.036(2) 0.052(3) 0.042(2) 0.006(2) 0.014(2) 0.004(2)
C7 0.047(3) 0.052(3) 0.049(3) 0.009(2) 0.012(2) 0.004(2)
C8 0.059(3) 0.042(3) 0.064(3) 0.002(2) 0.021(3) 0.005(2)
C10 0.047(3) 0.066(4) 0.057(3) 0.019(3) 0.014(2) 0.017(3)
C9 0.046(3) 0.061(3) 0.077(4) 0.026(3) 0.025(3) 0.016(3)

loop_
_atom_type_symbol
_atom_type_description
_atom_type_scat_dispersion_real
_atom_type_scat_dispersion_imag
_atom_type_scat_source
C C 0.0033 0.0016 'International Tables Vol C Tables 4.2.6.8 and 6.1.1.4'
H H 0.0000 0.0000 'International Tables Vol C Tables 4.2.6.8 and 6.1.1.4'
N N 0.0061 0.0033 'International Tables Vol C Tables 4.2.6.8 and 6.1.1.4'
Cl Cl 0.1484 0.1585 'International Tables Vol C Tables 4.2.6.8 and 6.1.1.4'
Ga Ga 0.2307 1.6083 'International Tables Vol C Tables 4.2.6.8 and 6.1.1.4'
Se Se -0.0929 2.2259 'International Tables Vol C Tables 4.2.6.8 and 6.1.1.4'

loop_
_geom_angle_atom_site_label_1
_geom_angle_atom_site_label_2
_geom_angle_atom_site_label_3
_geom_angle
_geom_angle_site_symmetry_1
_geom_angle_site_symmetry_3
_geom_angle_publ_flag
Cl1 Ga1 Cl2 113.21(7) . . no
Cl1 Ga1 Cl4 108.01(7) . . no
Cl2 Ga1 Cl4 110.15(7) . . no
Cl1 Ga1 Cl3 108.60(7) . . no
Cl2 Ga1 Cl3 106.88(6) . . no
Cl4 Ga1 Cl3 109.96(6) . . no
C1 Se1 Se2 89.77(15) . . no
N1 Se2 Se1 94.01(14) . . no
C2 N1 Se2 118.0(3) . . no
C3 C4 C5 121.9(5) . . no
C3 C4 H4 119.1 . . no
C5 C4 H4 119.1 . . no
C5 C6 C7 119.1(5) . . no
C5 C6 C1 117.5(4) . . no
C7 C6 C1 123.4(4) . . no
C10 C5 C6 118.3(5) . . no
C10 C5 C4 120.8(5) . . no
C6 C5 C4 120.9(5) . . no
C4 C3 C2 120.1(5) . . no
C4 C3 H3 120.0 . . no
C2 C3 H3 120.0 . . no
N1 C2 C1 122.4(4) . . no
N1 C2 C3 119.2(4) . . no
C1 C2 C3 118.3(5) . . no
C6 C1 C2 121.3(4) . . no
C6 C1 Se1 122.9(3) . . no
C2 C1 Se1 115.8(4) . . no
C8 C7 C6 120.3(5) . . no
C8 C7 H7 119.8 . . no
C6 C7 H7 119.8 . . no
C7 C8 C9 120.6(5) . . no
C7 C8 H8 119.7 . . no
C9 C8 H8 119.7 . . no
C9 C10 C5 121.2(5) . . no
C9 C10 H10 119.4 . . no
C5 C10 H10 119.4 . . no
C10 C9 C8 120.5(5) . . no
C10 C9 H9 119.8 . . no
C8 C9 H9 119.8 . . no

loop_
_geom_bond_atom_site_label_1
_geom_bond_atom_site_label_2
_geom_bond_distance
_geom_bond_site_symmetry_2
_geom_bond_publ_flag
Ga1 Cl1 2.1487(16) . no
Ga1 Cl2 2.1703(17) . no
Ga1 Cl4 2.1721(16) . no
Ga1 Cl3 2.1767(18) . no
Se1 C1 1.844(5) . no
Se1 Se2 2.2900(12) . no
Se2 N1 1.767(4) . no
N1 C2 1.318(6) . no
C4 C3 1.338(7) . no
C4 C5 1.428(7) . no
C4 H4 0.9300 . no
C6 C5 1.413(6) . no
C6 C7 1.414(6) . no
C6 C1 1.427(7) . no
C5 C10 1.407(7) . no
C3 C2 1.456(7) . no
C3 H3 0.9300 . no
C2 C1 1.428(6) . no
C7 C8 1.355(7) . no
C7 H7 0.9300 . no
C8 C9 1.394(7) . no
C8 H8 0.9300 . no
C10 C9 1.353(7) . no
C10 H10 0.9300 . no
C9 H9 0.9300 . no
